data_7111373
loop_
_publ_author_name
'Hill, Robert J.'
'Long, De-Liang'
'Turvey, Mark S.'
'Blake, Alexander J.'
'Champness, Neil R.'
'Hubberstey, Peter'
'Wilson, Claire'
'Schr&#xFFFD;der, Martin'

_publ_section_title
;
 Unprecedented bilayer topologies in 5- and 6-connected framework
 polymersElectronic supplementary information (ESI) available: synthesis,
 characterisation, additional views and crystallographic details. See
 http://www.rsc.org/suppdata/cc/b4/b407554d/
;
_journal_issue 16
_journal_name_full 'Chemical Communications'
_journal_page_first 1792
_journal_page_last 1793
_journal_paper_doi 10.1039/b407554d
_journal_year 2004
_chemical_formula_sum 'C20 H16 La N7 O13'
_chemical_formula_weight 701.31
_chemical_name_systematic
;
?
;
_space_group_IT_number 15
_symmetry_cell_setting monoclinic
_symmetry_space_group_name_Hall '-C 2yc'
_symmetry_space_group_name_H-M 'C 1 2/c 1'
_atom_sites_solution_hydrogens geom
_atom_sites_solution_primary direct
_atom_sites_solution_secondary 'difference Fourier synthesis'
_audit_creation_method SHELXL-97
_cell_angle_alpha 90.00
_cell_angle_beta 106.29(2)
_cell_angle_gamma 90.00
_cell_formula_units_Z 8
_cell_length_a 27.008(8)
_cell_length_b 13.389(4)
_cell_length_c 13.982(3)
_cell_measurement_reflns_used 16
_cell_measurement_temperature 298(2)
_cell_measurement_theta_max 32
_cell_measurement_theta_min 30
_cell_volume 4853(2)
_computing_cell_refinement 'Stoe STADI4'
_computing_data_collection 'Stoe STADI4 v1.07 (Stoe & Cie, 1997a)'
_computing_data_reduction 'X-RED v1.09 (Stoe & Cie, 1997b)'
_computing_molecular_graphics 'SHELXTL/PC v5.03 (Sheldrick, 1994)'
_computing_publication_material 'SHELXTL/PC v5.03 (Sheldrick, 1994)'
_computing_structure_refinement 'SHELXL-97 (Sheldrick, 1997)'
_computing_structure_solution 'SHELXS-97 (Sheldrick, 1990)'
_diffrn_ambient_temperature 298(2)
_diffrn_detector_area_resol_mean MoK\a
_diffrn_measured_fraction_theta_full 0.999
_diffrn_measured_fraction_theta_max 0.999
_diffrn_measurement_device_type 'Stoe Stadi-4 four-circle'
_diffrn_measurement_method omega/theta
_diffrn_radiation_monochromator graphite
_diffrn_radiation_source 'fine-focus sealed tube'
_diffrn_radiation_type MoK\a
_diffrn_radiation_wavelength 0.71073
_diffrn_reflns_av_R_equivalents 0.0258
_diffrn_reflns_av_sigmaI/netI 0.0283
_diffrn_reflns_limit_h_max 33
_diffrn_reflns_limit_h_min -33
_diffrn_reflns_limit_k_max 16
_diffrn_reflns_limit_k_min -11
_diffrn_reflns_limit_l_max 17
_diffrn_reflns_limit_l_min -17
_diffrn_reflns_number 8938
_diffrn_reflns_theta_full 26.00
_diffrn_reflns_theta_max 26.00
_diffrn_reflns_theta_min 2.81
_diffrn_standards_decay_% 'random variation +/-4.4'
_diffrn_standards_interval_time 60
_diffrn_standards_number 3
_exptl_absorpt_coefficient_mu 1.846
_exptl_absorpt_correction_T_max 0.680
_exptl_absorpt_correction_T_min 0.561
_exptl_absorpt_correction_type numerical
_exptl_absorpt_process_details 'X-RED (Stoe & Cie, 1997b)'
_exptl_crystal_colour 'pale yellow'
_exptl_crystal_density_diffrn 1.920
_exptl_crystal_density_meas ?
_exptl_crystal_density_method 'not measured'
_exptl_crystal_description column
_exptl_crystal_F_000 2768
_exptl_crystal_size_max 0.54
_exptl_crystal_size_mid 0.19
_exptl_crystal_size_min 0.12
_refine_diff_density_max 1.353
_refine_diff_density_min -0.507
_refine_diff_density_rms 0.085
_refine_ls_extinction_coef none
_refine_ls_extinction_method none
_refine_ls_goodness_of_fit_ref 1.049
_refine_ls_hydrogen_treatment 'riding model'
_refine_ls_matrix_type full
_refine_ls_number_parameters 370
_refine_ls_number_reflns 4771
_refine_ls_number_restraints 0
_refine_ls_restrained_S_all 1.049
_refine_ls_R_factor_all 0.0357
_refine_ls_R_factor_gt 0.0292
_refine_ls_shift/su_max 0.001
_refine_ls_shift/su_mean 0.000
_refine_ls_structure_factor_coef Fsqd
_refine_ls_weighting_details 'calc w=1/[\s^2^(Fo^2^)+(0.0197P)^2^+17.8401P] where P=(Fo^2^+2Fc^2^)/3'
_refine_ls_weighting_scheme calc
_refine_ls_wR_factor_gt 0.0592
_refine_ls_wR_factor_ref 0.0634
_reflns_number_gt 4122
_reflns_number_total 4771
_reflns_threshold_expression >2sigma(I)
_cod_data_source_file b407554dsup1.cif
_cod_data_source_block lapyon
_cod_depositor_comments
;
The following automatic conversions were performed:

'_symmetry_cell_setting' value 'Monoclinic' changed to 'monoclinic'
according to /home/saulius/struct/CIF-dictionaries/cif_core.dic
dictionary named 'cif_core.dic' version 2.4.2 from
2011-04-26.

'_exptl_absorpt_correction_type' value 'Numerical'
changed to 'numerical' according to
/home/saulius/struct/CIF-dictionaries/cif_core.dic dictionary named
'cif_core.dic' version 2.4.2 from 2011-04-26.

Automatic conversion script
Id: cif_fix_values 1891 2012-01-12 08:04:46Z andrius 

The following automatic conversions were performed:

'_exptl_crystal_density_meas' value 'none' was changed to '?' - the
value is perceived as not measured.

Automatic conversion script
Id: cif_fix_values 3008 2015-01-20 13:52:24Z robertas 

The following automatic conversions were performed:

'_atom_sites_solution_hydrogens' value 'placed geometrically' was
changed to 'geom'.

Automatic conversion script
Id: cif_fix_values 6452 2018-10-05 10:23:21Z andrius 
;
_cod_original_sg_symbol_H-M C2/c
_cod_database_code 7111373

loop_
_symmetry_equiv_pos_as_xyz
'x, y, z'
'-x, y, -z+1/2'
'x+1/2, y+1/2, z'
'-x+1/2, y+1/2, -z+1/2'
'-x, -y, -z'
'x, -y, z-1/2'
'-x+1/2, -y+1/2, -z'
'x+1/2, -y+1/2, z-1/2'

loop_
_atom_site_label
_atom_site_type_symbol
_atom_site_fract_x
_atom_site_fract_y
_atom_site_fract_z
_atom_site_U_iso_or_equiv
_atom_site_adp_type
_atom_site_occupancy
_atom_site_symmetry_multiplicity
_atom_site_calc_flag
_atom_site_refinement_flags
La La 0.126119(7) 0.724253(13) 0.163378(13) 0.02387(6) Uani 1 1 d .
O1 O 0.14947(9) 0.87233(16) 0.28499(18) 0.0356(6) Uani 1 1 d .
O2 O 0.04228(8) 0.78295(18) 0.18573(17) 0.0316(5) Uani 1 1 d .
O3 O 0.07545(10) 0.58036(16) 0.2090(2) 0.0390(6) Uani 1 1 d .
O4 O 0.18129(8) 0.66652(18) 0.32851(17) 0.0334(5) Uani 1 1 d .
O11 O 0.19247(15) 0.5852(3) 0.1505(3) 0.0697(10) Uani 1 1 d .
O12 O 0.12064(16) 0.5713(2) 0.0366(3) 0.0691(10) Uani 1 1 d .
O13 O 0.18785(18) 0.4902(2) 0.0230(3) 0.0911(14) Uani 1 1 d .
O21 O 0.21260(11) 0.8137(3) 0.1605(2) 0.0589(8) Uani 1 1 d .
O22 O 0.16918(10) 0.7594(2) 0.01761(19) 0.0423(6) Uani 1 1 d .
O23 O 0.23536(12) 0.8560(2) 0.0297(2) 0.0542(8) Uani 1 1 d .
O31 O 0.05678(10) 0.74857(19) -0.01206(19) 0.0414(6) Uani 1 1 d .
O32 O 0.09343(10) 0.88593(19) 0.05270(18) 0.0392(6) Uani 1 1 d .
O33 O 0.03478(11) 0.8894(2) -0.0894(2) 0.0586(8) Uani 1 1 d .
N1 N 0.1677(2) 0.5478(2) 0.0694(3) 0.0618(12) Uani 1 1 d .
N2 N 0.20650(12) 0.8107(2) 0.0673(2) 0.0390(7) Uani 1 1 d .
N3 N 0.06126(11) 0.8413(2) -0.0177(2) 0.0366(7) Uani 1 1 d .
N10 N 0.14022(11) 0.9696(2) 0.2755(2) 0.0292(6) Uani 1 1 d .
N20 N -0.00605(10) 0.7869(2) 0.1286(2) 0.0275(6) Uani 1 1 d .
N30 N 0.08655(11) 0.4833(2) 0.2197(2) 0.0330(6) Uani 1 1 d .
N40 N 0.23171(10) 0.6731(2) 0.37038(19) 0.0268(6) Uani 1 1 d .
C11 C 0.17962(13) 1.0356(3) 0.2989(3) 0.0363(8) Uani 1 1 d .
H11A H 0.2134 1.0128 0.3209 0.044 Uiso 1 1 calc R
C12 C 0.16995(14) 1.1362(3) 0.2904(3) 0.0374(8) Uani 1 1 d .
H12A H 0.1974 1.1809 0.3078 0.045 Uiso 1 1 calc R
C13 C 0.11997(13) 1.1729(2) 0.2564(2) 0.0287(7) Uani 1 1 d .
C14 C 0.08073(13) 1.1024(2) 0.2341(3) 0.0342(8) Uani 1 1 d .
H14A H 0.0466 1.1235 0.2114 0.041 Uiso 1 1 calc R
C15 C 0.09134(13) 1.0024(3) 0.2451(3) 0.0348(8) Uani 1 1 d .
H15A H 0.0644 0.9567 0.2313 0.042 Uiso 1 1 calc R
C21 C -0.02494(13) 0.8741(3) 0.0863(3) 0.0335(8) Uani 1 1 d .
H21A H -0.0033 0.9293 0.0936 0.040 Uiso 1 1 calc R
C22 C -0.07578(13) 0.8827(3) 0.0323(3) 0.0347(8) Uani 1 1 d .
H22A H -0.0882 0.9435 0.0032 0.042 Uiso 1 1 calc R
C23 C -0.10872(12) 0.8015(2) 0.0210(2) 0.0279(7) Uani 1 1 d .
C24 C -0.08774(12) 0.7114(3) 0.0636(2) 0.0316(7) Uani 1 1 d .
H24A H -0.1084 0.6548 0.0559 0.038 Uiso 1 1 calc R
C25 C -0.03646(12) 0.7056(2) 0.1173(3) 0.0317(7) Uani 1 1 d .
H25A H -0.0229 0.6453 0.1458 0.038 Uiso 1 1 calc R
C31 C 0.05360(15) 0.4163(3) 0.1643(3) 0.0439(10) Uani 1 1 d .
H31A H 0.0238 0.4383 0.1176 0.053 Uiso 1 1 calc R
C32 C 0.06357(14) 0.3163(3) 0.1761(3) 0.0422(9) Uani 1 1 d .
H32A H 0.0400 0.2711 0.1380 0.051 Uiso 1 1 calc R
C33 C 0.10842(13) 0.2804(2) 0.2444(2) 0.0292(7) Uani 1 1 d .
C34 C 0.14104(15) 0.3520(3) 0.2997(3) 0.0414(9) Uani 1 1 d .
H34A H 0.1713 0.3322 0.3463 0.050 Uiso 1 1 calc R
C35 C 0.12944(15) 0.4525(3) 0.2869(3) 0.0439(10) Uani 1 1 d .
H35A H 0.1518 0.4992 0.3256 0.053 Uiso 1 1 calc R
C41 C 0.25888(13) 0.5901(2) 0.4059(3) 0.0325(7) Uani 1 1 d .
H41A H 0.2426 0.5282 0.3973 0.039 Uiso 1 1 calc R
C42 C 0.31060(13) 0.5966(3) 0.4549(3) 0.0338(8) Uani 1 1 d .
H42A H 0.3288 0.5391 0.4805 0.041 Uiso 1 1 calc R
C43 C 0.33600(12) 0.6880(3) 0.4667(2) 0.0294(7) Uani 1 1 d .
C44 C 0.30668(13) 0.7712(2) 0.4262(3) 0.0337(8) Uani 1 1 d .
H44A H 0.3224 0.8335 0.4310 0.040 Uiso 1 1 calc R
C45 C 0.25501(13) 0.7627(2) 0.3794(3) 0.0337(8) Uani 1 1 d .
H45A H 0.2359 0.8193 0.3536 0.040 Uiso 1 1 calc R

loop_
_atom_site_aniso_label
_atom_site_aniso_U_11
_atom_site_aniso_U_22
_atom_site_aniso_U_33
_atom_site_aniso_U_23
_atom_site_aniso_U_13
_atom_site_aniso_U_12
La 0.02001(9) 0.01856(9) 0.02959(10) 0.00109(7) 0.00131(7) 0.00168(7)
O1 0.0385(13) 0.0176(11) 0.0434(14) -0.0017(10) -0.0004(11) 0.0054(10)
O2 0.0183(10) 0.0340(13) 0.0371(12) 0.0030(10) -0.0010(9) 0.0031(10)
O3 0.0366(13) 0.0154(11) 0.0627(17) 0.0050(11) 0.0101(12) 0.0025(10)
O4 0.0190(11) 0.0330(13) 0.0408(13) 0.0047(11) -0.0038(9) 0.0006(10)
O11 0.085(3) 0.067(2) 0.060(2) 0.0084(18) 0.0271(19) 0.043(2)
O12 0.093(3) 0.0424(17) 0.079(2) -0.0201(17) 0.037(2) -0.0105(19)
O13 0.160(4) 0.0324(16) 0.121(3) -0.0025(19) 0.105(3) 0.016(2)
O21 0.0484(17) 0.090(2) 0.0375(15) -0.0094(16) 0.0102(13) -0.0305(17)
O22 0.0352(14) 0.0491(16) 0.0409(14) -0.0064(12) 0.0082(11) -0.0079(12)
O23 0.0543(18) 0.0527(18) 0.0627(19) 0.0022(14) 0.0279(15) -0.0154(15)
O31 0.0380(14) 0.0383(15) 0.0409(14) -0.0009(11) -0.0005(11) -0.0032(11)
O32 0.0424(14) 0.0291(12) 0.0384(13) 0.0045(11) -0.0012(11) 0.0004(11)
O33 0.0505(17) 0.066(2) 0.0473(16) 0.0260(15) -0.0064(14) 0.0095(16)
N1 0.105(4) 0.0234(17) 0.078(3) 0.0108(18) 0.060(3) 0.014(2)
N2 0.0359(16) 0.0363(17) 0.0465(18) -0.0025(14) 0.0144(14) -0.0012(14)
N3 0.0326(16) 0.0414(18) 0.0343(15) 0.0098(14) 0.0068(13) 0.0079(14)
N10 0.0304(15) 0.0224(13) 0.0305(14) 0.0012(11) 0.0016(11) 0.0030(11)
N20 0.0205(12) 0.0289(14) 0.0315(14) 0.0046(11) 0.0044(11) 0.0045(11)
N30 0.0346(16) 0.0188(13) 0.0444(16) 0.0006(12) 0.0092(13) -0.0017(12)
N40 0.0230(13) 0.0270(13) 0.0260(13) 0.0017(11) -0.0003(10) -0.0001(11)
C11 0.0278(17) 0.0269(17) 0.048(2) 0.0004(15) 0.0001(15) 0.0018(14)
C12 0.0293(18) 0.0273(18) 0.051(2) 0.0018(16) 0.0033(16) -0.0033(14)
C13 0.0326(17) 0.0210(15) 0.0313(16) 0.0003(13) 0.0071(13) 0.0022(13)
C14 0.0277(17) 0.0251(16) 0.045(2) 0.0005(15) 0.0020(15) 0.0010(14)
C15 0.0306(18) 0.0228(16) 0.046(2) -0.0026(15) 0.0030(15) -0.0008(14)
C21 0.0249(16) 0.0261(16) 0.045(2) 0.0057(15) 0.0028(14) 0.0008(14)
C22 0.0271(17) 0.0280(17) 0.044(2) 0.0082(15) 0.0019(15) 0.0047(14)
C23 0.0206(15) 0.0309(17) 0.0300(16) 0.0011(13) 0.0037(12) 0.0006(13)
C24 0.0251(16) 0.0291(17) 0.0366(17) 0.0023(14) 0.0021(14) -0.0010(14)
C25 0.0276(16) 0.0253(17) 0.0392(18) 0.0034(14) 0.0042(14) 0.0030(13)
C31 0.038(2) 0.0298(19) 0.051(2) 0.0006(17) -0.0075(17) 0.0028(16)
C32 0.042(2) 0.0249(17) 0.048(2) -0.0063(16) -0.0071(17) -0.0022(16)
C33 0.0331(17) 0.0209(15) 0.0321(16) 0.0014(13) 0.0066(14) -0.0001(14)
C34 0.038(2) 0.0234(17) 0.053(2) 0.0024(16) -0.0047(17) -0.0014(15)
C35 0.040(2) 0.0254(18) 0.054(2) -0.0019(16) -0.0078(18) -0.0035(16)
C41 0.0286(17) 0.0218(16) 0.0423(19) 0.0049(14) 0.0022(15) -0.0014(13)
C42 0.0240(16) 0.0265(17) 0.045(2) 0.0065(15) 0.0000(14) 0.0011(13)
C43 0.0242(15) 0.0298(17) 0.0308(16) -0.0008(14) 0.0019(13) 0.0002(14)
C44 0.0304(17) 0.0205(15) 0.0445(19) -0.0009(15) 0.0012(15) -0.0013(14)
C45 0.0306(17) 0.0230(16) 0.0401(19) 0.0023(14) -0.0021(15) 0.0017(14)

loop_
_atom_type_symbol
_atom_type_description
_atom_type_scat_dispersion_real
_atom_type_scat_dispersion_imag
_atom_type_scat_source
C C 0.0033 0.0016 'International Tables Vol C Tables 4.2.6.8 and 6.1.1.4'
H H 0.0000 0.0000 'International Tables Vol C Tables 4.2.6.8 and 6.1.1.4'
N N 0.0061 0.0033 'International Tables Vol C Tables 4.2.6.8 and 6.1.1.4'
O O 0.0106 0.0060 'International Tables Vol C Tables 4.2.6.8 and 6.1.1.4'
La La -0.2871 2.4523 'International Tables Vol C Tables 4.2.6.8 and 6.1.1.4'

loop_
_geom_angle_atom_site_label_1
_geom_angle_atom_site_label_2
_geom_angle_atom_site_label_3
_geom_angle
_geom_angle_site_symmetry_3
O2 La O1 74.79(8) .
O3 La O1 117.83(9) .
O4 La O1 69.81(8) .
O4 La O2 107.99(8) .
O2 La O3 68.71(8) .
O4 La O3 75.94(8) .
O4 La O11 66.53(10) .
O2 La O11 153.11(10) .
O3 La O11 84.59(11) .
O1 La O11 123.13(11) .
O4 La O21 81.55(9) .
O2 La O21 134.21(10) .
O3 La O21 152.73(10) .
O1 La O21 66.78(9) .
O11 La O21 72.33(12) .
O4 La O31 167.58(8) .
O2 La O31 69.38(8) .
O3 La O31 92.00(8) .
O1 La O31 119.65(8) .
O11 La O31 109.97(10) .
O21 La O31 109.18(9) .
O4 La O22 119.26(8) .
O2 La O22 130.35(8) .
O3 La O22 135.09(8) .
O1 La O22 106.95(8) .
O11 La O22 67.60(10) .
O21 La O22 47.71(8) .
O31 La O22 67.46(9) .
O4 La O32 143.56(8) .
O2 La O32 69.67(8) .
O3 La O32 130.30(8) .
O1 La O32 74.78(8) .
O11 La O32 131.14(10) .
O21 La O32 76.85(10) .
O31 La O32 47.99(8) .
O22 La O32 63.59(8) .
O4 La O12 106.43(11) .
O2 La O12 116.01(10) .
O3 La O12 69.78(10) .
O1 La O12 169.10(10) .
O11 La O12 47.62(12) .
O21 La O12 102.80(11) .
O31 La O12 65.78(11) .
O22 La O12 65.39(10) .
O32 La O12 106.75(10) .
N10 O1 La 133.35(18) .
N20 O2 La 135.29(19) .
N30 O3 La 130.3(2) .
N40 O4 La 131.41(19) .
N1 O11 La 98.3(3) .
N1 O12 La 95.0(3) .
N2 O21 La 98.1(2) .
N2 O22 La 97.4(2) .
N3 O31 La 97.14(19) .
N3 O32 La 96.42(19) .
O13 N1 O11 121.8(5) .
O13 N1 O12 120.9(5) .
O11 N1 O12 117.2(4) .
O13 N1 La 168.5(3) .
O11 N1 La 57.9(2) .
O12 N1 La 60.8(2) .
O23 N2 O22 123.0(3) .
O23 N2 O21 120.9(3) .
O22 N2 O21 116.1(3) .
O33 N3 O31 121.5(3) .
O33 N3 O32 120.0(3) .
O31 N3 O32 118.5(3) .
O1 N10 C15 119.6(3) .
O1 N10 C11 120.3(3) .
C15 N10 C11 120.0(3) .
O2 N20 C21 119.2(3) .
O2 N20 C25 120.3(3) .
C21 N20 C25 120.5(3) .
O3 N30 C35 120.3(3) .
O3 N30 C31 119.6(3) .
C35 N30 C31 120.1(3) .
O4 N40 C45 119.7(3) .
O4 N40 C41 119.6(3) .
C45 N40 C41 120.6(3) .
N10 C11 C12 120.3(3) .
C11 C12 C13 121.3(3) .
C14 C13 C12 116.4(3) .
C14 C13 C33 121.0(3) 1_565
C12 C13 C33 122.6(3) 1_565
C15 C14 C13 121.1(3) .
N10 C15 C14 120.8(3) .
N20 C21 C22 120.8(3) .
C21 C22 C23 120.5(3) .
C22 C23 C24 117.3(3) .
C22 C23 C43 120.5(3) 8_465
C24 C23 C43 122.2(3) 8_465
C25 C24 C23 120.5(3) .
N20 C25 C24 120.3(3) .
N30 C31 C32 120.5(3) .
C31 C32 C33 121.5(3) .
C34 C33 C32 115.9(3) .
C34 C33 C13 122.2(3) 1_545
C32 C33 C13 121.9(3) 1_545
C35 C34 C33 121.1(3) .
N30 C35 C34 120.8(3) .
N40 C41 C42 120.2(3) .
C41 C42 C43 120.9(3) .
C42 C43 C44 116.8(3) .
C42 C43 C23 122.6(3) 8_566
C44 C43 C23 120.6(3) 8_566
C45 C44 C43 121.1(3) .
N40 C45 C44 120.4(3) .

loop_
_geom_bond_atom_site_label_1
_geom_bond_atom_site_label_2
_geom_bond_distance
_geom_bond_site_symmetry_2
La O1 2.573(2) .
La O2 2.498(2) .
La O3 2.546(2) .
La O4 2.494(2) .
La O11 2.626(3) .
La O12 2.686(3) .
La O21 2.635(3) .
La O22 2.657(3) .
La O31 2.656(3) .
La O32 2.663(2) .
O1 N10 1.326(3) .
O2 N20 1.326(3) .
O3 N30 1.332(3) .
O4 N40 1.326(3) .
O11 N1 1.248(5) .
O12 N1 1.265(5) .
O13 N1 1.228(4) .
O21 N2 1.267(4) .
O22 N2 1.256(4) .
O23 N2 1.218(4) .
O31 N3 1.252(4) .
O32 N3 1.265(4) .
O33 N3 1.236(4) .
N10 C15 1.342(4) .
N10 C11 1.351(4) .
N20 C21 1.343(4) .
N20 C25 1.345(4) .
N30 C35 1.336(4) .
N30 C31 1.345(4) .
N40 C45 1.345(4) .
N40 C41 1.347(4) .
C11 C12 1.371(5) .
C12 C13 1.389(5) .
C13 C14 1.387(5) .
C13 C33 1.473(4) 1_565
C14 C15 1.369(5) .
C21 C22 1.374(4) .
C22 C23 1.386(5) .
C23 C24 1.393(4) .
C23 C43 1.480(4) 8_465
C24 C25 1.380(4) .
C31 C32 1.367(5) .
C32 C33 1.400(5) .
C33 C34 1.382(5) .
C33 C13 1.473(4) 1_545
C34 C35 1.381(5) .
C41 C42 1.375(5) .
C42 C43 1.390(5) .
C43 C44 1.391(5) .
C43 C23 1.480(4) 8_566
C44 C45 1.370(5) .
